data_1507625
loop_
_publ_author_name
'Hao, Lin'
'Du, Yu'
'Lv, Hui'
'Chen, Xingkuan'
'Jiang, Huishen'
'Shao, Yaling'
'Chi, Yonggui Robin'

_publ_section_title
;
 Enantioselective Activation of Stable Carboxylate Esters as Enolate
 Equivalents via N-Heterocyclic Carbene Catalysts.
;
_journal_issue 8
_journal_name_full 'Organic letters'
_journal_page_first 2154
_journal_page_last 2157
_journal_paper_doi 10.1021/ol300676w
_journal_volume 14
_journal_year 2012
_chemical_formula_moiety 'C27 H23 N3 O2'
_chemical_formula_sum 'C27 H23 N3 O2'
_chemical_formula_weight 421.48
_chemical_name_systematic
; 
 ? 
;
_space_group_IT_number 14
_symmetry_cell_setting monoclinic
_symmetry_space_group_name_Hall '-P 2ybc'
_symmetry_space_group_name_H-M 'P 1 21/c 1'
_atom_sites_solution_hydrogens geom
_atom_sites_solution_primary direct
_atom_sites_solution_secondary difmap
_audit_creation_method SHELXL-97
_cell_angle_alpha 90.00
_cell_angle_beta 93.4000(10)
_cell_angle_gamma 90.00
_cell_formula_units_Z 4
_cell_length_a 11.8860(5)
_cell_length_b 14.9940(6)
_cell_length_c 11.9745(5)
_cell_measurement_reflns_used 3726
_cell_measurement_temperature 103(2)
_cell_measurement_theta_max 28.85
_cell_measurement_theta_min 2.72
_cell_volume 2130.32(15)
_computing_cell_refinement 'Bruker SAINT'
_computing_data_collection 'Bruker APEX2'
_computing_data_reduction 'Bruker SAINT'
_computing_molecular_graphics 'Bruker SHELXTL'
_computing_publication_material 'Bruker SHELXTL'
_computing_structure_refinement 'SHELXL-97 (Sheldrick, 2008)'
_computing_structure_solution 'SHELXS-97 (Sheldrick, 2008)'
_diffrn_ambient_temperature 103(2)
_diffrn_measured_fraction_theta_full 0.996
_diffrn_measured_fraction_theta_max 0.996
_diffrn_measurement_device_type 'Bruker APEX-II CCD'
_diffrn_measurement_method '\f and \w scans'
_diffrn_radiation_monochromator graphite
_diffrn_radiation_source 'fine-focus sealed tube'
_diffrn_radiation_type MoK\a
_diffrn_radiation_wavelength 0.71073
_diffrn_reflns_av_R_equivalents 0.0547
_diffrn_reflns_av_sigmaI/netI 0.0551
_diffrn_reflns_limit_h_max 17
_diffrn_reflns_limit_h_min -17
_diffrn_reflns_limit_k_max 20
_diffrn_reflns_limit_k_min -22
_diffrn_reflns_limit_l_max 17
_diffrn_reflns_limit_l_min -17
_diffrn_reflns_number 27596
_diffrn_reflns_theta_full 31.67
_diffrn_reflns_theta_max 31.67
_diffrn_reflns_theta_min 2.18
_exptl_absorpt_coefficient_mu 0.084
_exptl_absorpt_correction_T_max 0.9950
_exptl_absorpt_correction_T_min 0.9833
_exptl_absorpt_correction_type multi-scan
_exptl_absorpt_process_details sadabs
_exptl_crystal_colour colourless
_exptl_crystal_density_diffrn 1.314
_exptl_crystal_density_method 'not measured'
_exptl_crystal_description plate
_exptl_crystal_F_000 888
_exptl_crystal_size_max 0.20
_exptl_crystal_size_mid 0.18
_exptl_crystal_size_min 0.06
_refine_diff_density_max 0.477
_refine_diff_density_min -0.405
_refine_diff_density_rms 0.130
_refine_ls_extinction_method none
_refine_ls_goodness_of_fit_ref 1.047
_refine_ls_hydrogen_treatment constr
_refine_ls_matrix_type full
_refine_ls_number_parameters 289
_refine_ls_number_reflns 7172
_refine_ls_number_restraints 0
_refine_ls_restrained_S_all 1.047
_refine_ls_R_factor_all 0.0832
_refine_ls_R_factor_gt 0.0499
_refine_ls_shift/su_max 0.001
_refine_ls_shift/su_mean 0.000
_refine_ls_structure_factor_coef Fsqd
_refine_ls_weighting_details 'calc w=1/[\s^2^(Fo^2^)+(0.0831P)^2^+0.0000P] where P=(Fo^2^+2Fc^2^)/3'
_refine_ls_weighting_scheme calc
_refine_ls_wR_factor_gt 0.1234
_refine_ls_wR_factor_ref 0.1494
_reflns_number_gt 4996
_reflns_number_total 7172
_reflns_threshold_expression >2sigma(I)
_cod_data_source_file ol300676w_si_002.cif
_cod_data_source_block cyg14s
_cod_depositor_comments
;
The following automatic conversions were performed:

'_symmetry_cell_setting' value 'Monoclinic' changed to 'monoclinic'
according to /home/saulius/struct/CIF-dictionaries/cif_core.dic
dictionary named 'cif_core.dic' version 2.4.1 from 2010-06-29.

Automatic conversion script
Id: cif_fix_values 1715 2011-07-08 13:25:40Z adriana 
;
_cod_original_sg_symbol_H-M P2(1)/c
_cod_database_code 1507625

loop_
_symmetry_equiv_pos_as_xyz
'x, y, z'
'-x, y+1/2, -z+1/2'
'-x, -y, -z'
'x, -y-1/2, z-1/2'

loop_
_atom_site_label
_atom_site_type_symbol
_atom_site_fract_x
_atom_site_fract_y
_atom_site_fract_z
_atom_site_U_iso_or_equiv
_atom_site_adp_type
_atom_site_occupancy
_atom_site_symmetry_multiplicity
_atom_site_calc_flag
_atom_site_refinement_flags
C1 C 0.88903(10) 0.06126(9) 0.73915(11) 0.0144(2) Uani 1 1 d .
C2 C 0.94981(10) 0.05136(11) 0.85294(12) 0.0203(3) Uani 1 1 d .
H2A H 0.9331 -0.0071 0.8866 0.024 Uiso 1 1 calc R
H2B H 0.9279 0.0993 0.9041 0.024 Uiso 1 1 calc R
C3 C 1.07413(10) 0.05850(9) 0.82920(11) 0.0163(3) Uani 1 1 d .
H3A H 1.1187 0.0839 0.8941 0.020 Uiso 1 1 calc R
H3B H 1.1055 -0.0005 0.8109 0.020 Uiso 1 1 calc R
C4 C 1.07359(10) 0.12081(9) 0.72916(11) 0.0158(3) Uani 1 1 d .
H4A H 1.0750 0.1840 0.7531 0.019 Uiso 1 1 calc R
H4B H 1.1388 0.1093 0.6835 0.019 Uiso 1 1 calc R
C5 C 0.94861(9) 0.10790(8) 0.55453(11) 0.0130(2) Uani 1 1 d .
C6 C 1.00931(10) 0.14982(8) 0.47669(11) 0.0138(2) Uani 1 1 d .
C7 C 0.95308(10) 0.13157(9) 0.36786(11) 0.0163(3) Uani 1 1 d .
C8 C 0.84901(10) 0.06145(9) 0.49716(11) 0.0135(2) Uani 1 1 d .
H8 H 0.8551 -0.0042 0.5108 0.016 Uiso 1 1 calc R
C9 C 0.73338(9) 0.09463(9) 0.53048(11) 0.0129(2) Uani 1 1 d .
H9 H 0.6767 0.0696 0.4739 0.016 Uiso 1 1 calc R
C10 C 0.72289(10) 0.19528(9) 0.52211(11) 0.0144(2) Uani 1 1 d .
C11 C 0.67520(12) 0.23177(10) 0.42343(12) 0.0212(3) Uani 1 1 d .
H11 H 0.6497 0.1935 0.3640 0.025 Uiso 1 1 calc R
C12 C 0.66452(13) 0.32343(11) 0.41097(14) 0.0270(3) Uani 1 1 d .
H12 H 0.6312 0.3478 0.3437 0.032 Uiso 1 1 calc R
C13 C 0.70287(12) 0.37917(10) 0.49745(14) 0.0261(3) Uani 1 1 d .
H13 H 0.6967 0.4420 0.4891 0.031 Uiso 1 1 calc R
C14 C 0.74994(11) 0.34350(10) 0.59556(14) 0.0239(3) Uani 1 1 d .
H14 H 0.7759 0.3820 0.6546 0.029 Uiso 1 1 calc R
C15 C 0.75962(10) 0.25184(9) 0.60868(12) 0.0183(3) Uani 1 1 d .
H15 H 0.7914 0.2277 0.6768 0.022 Uiso 1 1 calc R
C16 C 0.59616(9) 0.04195(9) 0.66414(11) 0.0139(2) Uani 1 1 d .
C17 C 0.57147(10) -0.01891(10) 0.74689(13) 0.0202(3) Uani 1 1 d .
H17 H 0.6299 -0.0546 0.7812 0.024 Uiso 1 1 calc R
C18 C 0.46226(11) -0.02784(11) 0.77957(13) 0.0235(3) Uani 1 1 d .
H18 H 0.4465 -0.0694 0.8364 0.028 Uiso 1 1 calc R
C19 C 0.37566(11) 0.02314(10) 0.73031(13) 0.0221(3) Uani 1 1 d .
H19 H 0.3012 0.0179 0.7543 0.027 Uiso 1 1 calc R
C20 C 0.39929(10) 0.08171(10) 0.64562(13) 0.0206(3) Uani 1 1 d .
H20 H 0.3401 0.1160 0.6104 0.025 Uiso 1 1 calc R
C21 C 0.50870(10) 0.09125(9) 0.61115(12) 0.0177(3) Uani 1 1 d .
H21 H 0.5236 0.1310 0.5520 0.021 Uiso 1 1 calc R
C22 C 1.11092(10) 0.20689(9) 0.48662(11) 0.0148(2) Uani 1 1 d .
C23 C 1.19911(10) 0.19244(10) 0.41608(12) 0.0187(3) Uani 1 1 d .
H23 H 1.1934 0.1460 0.3620 0.022 Uiso 1 1 calc R
C24 C 1.29522(11) 0.24587(11) 0.42486(13) 0.0248(3) Uani 1 1 d .
H24 H 1.3543 0.2361 0.3762 0.030 Uiso 1 1 calc R
C25 C 1.30485(12) 0.31306(11) 0.50413(14) 0.0273(3) Uani 1 1 d .
H25 H 1.3713 0.3484 0.5113 0.033 Uiso 1 1 calc R
C26 C 1.21711(12) 0.32867(10) 0.57304(13) 0.0229(3) Uani 1 1 d .
H26 H 1.2235 0.3750 0.6271 0.028 Uiso 1 1 calc R
C27 C 1.11991(11) 0.27688(9) 0.56341(12) 0.0179(3) Uani 1 1 d .
H27 H 1.0593 0.2892 0.6094 0.021 Uiso 1 1 calc R
N1 N 0.96593(8) 0.09856(7) 0.66642(9) 0.0135(2) Uani 1 1 d .
N2 N 0.70965(8) 0.05436(8) 0.63706(9) 0.0152(2) Uani 1 1 d .
N3 N 0.78392(8) 0.04199(8) 0.72800(10) 0.0160(2) Uani 1 1 d .
O1 O 0.97576(8) 0.15492(7) 0.27543(8) 0.0231(2) Uani 1 1 d .
O2 O 0.85889(7) 0.07924(6) 0.38112(8) 0.0162(2) Uani 1 1 d .

loop_
_atom_site_aniso_label
_atom_site_aniso_U_11
_atom_site_aniso_U_22
_atom_site_aniso_U_33
_atom_site_aniso_U_23
_atom_site_aniso_U_13
_atom_site_aniso_U_12
C1 0.0122(5) 0.0169(6) 0.0144(6) 0.0009(5) 0.0028(4) -0.0004(4)
C2 0.0137(5) 0.0317(8) 0.0154(6) 0.0024(6) 0.0006(5) -0.0023(5)
C3 0.0118(5) 0.0210(7) 0.0160(6) -0.0001(5) -0.0011(4) 0.0002(4)
C4 0.0106(5) 0.0196(7) 0.0171(6) -0.0007(5) -0.0003(4) -0.0015(4)
C5 0.0111(5) 0.0132(6) 0.0147(6) -0.0016(5) 0.0022(4) 0.0013(4)
C6 0.0127(5) 0.0146(6) 0.0141(6) -0.0016(5) 0.0022(4) -0.0002(4)
C7 0.0138(5) 0.0181(7) 0.0173(6) -0.0021(5) 0.0026(4) -0.0011(4)
C8 0.0123(5) 0.0151(6) 0.0133(6) -0.0014(5) 0.0021(4) -0.0004(4)
C9 0.0105(5) 0.0154(6) 0.0130(6) -0.0006(5) 0.0021(4) -0.0003(4)
C10 0.0112(5) 0.0161(6) 0.0162(6) -0.0002(5) 0.0039(4) 0.0007(4)
C11 0.0257(6) 0.0203(7) 0.0176(7) 0.0019(6) 0.0022(5) 0.0013(5)
C12 0.0345(8) 0.0243(8) 0.0230(8) 0.0076(6) 0.0079(6) 0.0067(6)
C13 0.0263(7) 0.0152(7) 0.0382(9) 0.0044(6) 0.0126(6) 0.0029(5)
C14 0.0184(6) 0.0175(7) 0.0360(9) -0.0074(6) 0.0030(6) 0.0007(5)
C15 0.0147(5) 0.0185(7) 0.0214(7) -0.0029(6) -0.0004(5) 0.0028(5)
C16 0.0099(5) 0.0152(6) 0.0169(6) -0.0023(5) 0.0021(4) -0.0011(4)
C17 0.0119(5) 0.0216(7) 0.0270(7) 0.0074(6) 0.0013(5) -0.0006(5)
C18 0.0156(6) 0.0291(8) 0.0259(8) 0.0091(6) 0.0028(5) -0.0046(5)
C19 0.0123(5) 0.0291(8) 0.0251(7) 0.0017(6) 0.0034(5) -0.0036(5)
C20 0.0114(5) 0.0240(7) 0.0262(7) 0.0030(6) -0.0001(5) 0.0009(5)
C21 0.0124(5) 0.0204(7) 0.0204(7) 0.0034(6) 0.0014(4) -0.0009(4)
C22 0.0125(5) 0.0169(6) 0.0150(6) 0.0026(5) 0.0008(4) -0.0011(4)
C23 0.0155(5) 0.0214(7) 0.0195(7) 0.0021(6) 0.0034(5) 0.0006(5)
C24 0.0145(5) 0.0318(8) 0.0285(8) 0.0085(7) 0.0050(5) -0.0021(5)
C25 0.0181(6) 0.0287(8) 0.0343(9) 0.0089(7) -0.0045(6) -0.0082(5)
C26 0.0237(6) 0.0189(7) 0.0255(7) 0.0020(6) -0.0047(5) -0.0050(5)
C27 0.0177(5) 0.0174(7) 0.0184(7) 0.0012(5) -0.0001(5) -0.0018(5)
N1 0.0099(4) 0.0166(5) 0.0140(5) 0.0001(4) 0.0005(4) -0.0010(4)
N2 0.0092(4) 0.0208(6) 0.0155(5) 0.0037(5) 0.0007(4) -0.0011(4)
N3 0.0119(4) 0.0202(6) 0.0160(5) 0.0009(5) 0.0005(4) 0.0005(4)
O1 0.0231(5) 0.0316(6) 0.0148(5) 0.0005(4) 0.0030(4) -0.0079(4)
O2 0.0145(4) 0.0208(5) 0.0136(4) -0.0033(4) 0.0029(3) -0.0035(3)

loop_
_atom_type_symbol
_atom_type_description
_atom_type_scat_dispersion_real
_atom_type_scat_dispersion_imag
_atom_type_scat_source
C C 0.0033 0.0016 'International Tables Vol C Tables 4.2.6.8 and 6.1.1.4'
H H 0.0000 0.0000 'International Tables Vol C Tables 4.2.6.8 and 6.1.1.4'
N N 0.0061 0.0033 'International Tables Vol C Tables 4.2.6.8 and 6.1.1.4'
O O 0.0106 0.0060 'International Tables Vol C Tables 4.2.6.8 and 6.1.1.4'

loop_
_geom_angle_atom_site_label_1
_geom_angle_atom_site_label_2
_geom_angle_atom_site_label_3
_geom_angle
N3 C1 N1 133.36(12)
N3 C1 C2 118.86(11)
N1 C1 C2 107.58(10)
C1 C2 C3 103.99(10)
C1 C2 H2A 111.0
C3 C2 H2A 111.0
C1 C2 H2B 111.0
C3 C2 H2B 111.0
H2A C2 H2B 109.0
C4 C3 C2 103.38(10)
C4 C3 H3A 111.1
C2 C3 H3A 111.1
C4 C3 H3B 111.1
C2 C3 H3B 111.1
H3A C3 H3B 109.1
N1 C4 C3 102.96(10)
N1 C4 H4A 111.2
C3 C4 H4A 111.2
N1 C4 H4B 111.2
C3 C4 H4B 111.2
H4A C4 H4B 109.1
N1 C5 C6 132.01(11)
N1 C5 C8 118.33(11)
C6 C5 C8 109.56(11)
C5 C6 C7 106.96(11)
C5 C6 C22 132.33(12)
C7 C6 C22 120.68(11)
O1 C7 O2 119.74(12)
O1 C7 C6 130.65(12)
O2 C7 C6 109.60(11)
O2 C8 C5 104.50(10)
O2 C8 C9 108.60(10)
C5 C8 C9 115.05(11)
O2 C8 H8 109.5
C5 C8 H8 109.5
C9 C8 H8 109.5
N2 C9 C10 116.83(11)
N2 C9 C8 108.45(10)
C10 C9 C8 112.10(10)
N2 C9 H9 106.3
C10 C9 H9 106.3
C8 C9 H9 106.3
C15 C10 C11 119.18(13)
C15 C10 C9 122.47(12)
C11 C10 C9 118.34(12)
C12 C11 C10 120.71(14)
C12 C11 H11 119.6
C10 C11 H11 119.6
C13 C12 C11 119.52(14)
C13 C12 H12 120.2
C11 C12 H12 120.2
C14 C13 C12 120.09(14)
C14 C13 H13 120.0
C12 C13 H13 120.0
C13 C14 C15 120.49(14)
C13 C14 H14 119.8
C15 C14 H14 119.8
C14 C15 C10 119.99(13)
C14 C15 H15 120.0
C10 C15 H15 120.0
C17 C16 C21 119.21(11)
C17 C16 N2 119.51(11)
C21 C16 N2 121.27(12)
C18 C17 C16 120.38(12)
C18 C17 H17 119.8
C16 C17 H17 119.8
C17 C18 C19 120.78(13)
C17 C18 H18 119.6
C19 C18 H18 119.6
C20 C19 C18 118.98(12)
C20 C19 H19 120.5
C18 C19 H19 120.5
C19 C20 C21 121.04(12)
C19 C20 H20 119.5
C21 C20 H20 119.5
C20 C21 C16 119.54(13)
C20 C21 H21 120.2
C16 C21 H21 120.2
C27 C22 C23 118.86(12)
C27 C22 C6 121.23(11)
C23 C22 C6 119.89(12)
C24 C23 C22 120.30(14)
C24 C23 H23 119.9
C22 C23 H23 119.9
C25 C24 C23 120.27(13)
C25 C24 H24 119.9
C23 C24 H24 119.9
C24 C25 C26 119.73(13)
C24 C25 H25 120.1
C26 C25 H25 120.1
C25 C26 C27 120.42(14)
C25 C26 H26 119.8
C27 C26 H26 119.8
C26 C27 C22 120.35(13)
C26 C27 H27 119.8
C22 C27 H27 119.8
C5 N1 C1 125.85(10)
C5 N1 C4 123.74(10)
C1 N1 C4 110.29(10)
N3 N2 C16 112.11(10)
N3 N2 C9 127.08(10)
C16 N2 C9 119.45(10)
C1 N3 N2 128.98(11)
C7 O2 C8 109.37(10)

loop_
_geom_bond_atom_site_label_1
_geom_bond_atom_site_label_2
_geom_bond_distance
C1 N3 1.2815(15)
C1 N1 1.4146(16)
C1 C2 1.5112(19)
C2 C3 1.5250(17)
C2 H2A 0.9900
C2 H2B 0.9900
C3 C4 1.5188(19)
C3 H3A 0.9900
C3 H3B 0.9900
C4 N1 1.4829(15)
C4 H4A 0.9900
C4 H4B 0.9900
C5 N1 1.3508(17)
C5 C6 1.3653(17)
C5 C8 1.5039(17)
C6 C7 1.4549(18)
C6 C22 1.4792(17)
C7 O1 1.2064(16)
C7 O2 1.3840(15)
C8 O2 1.4266(16)
C8 C9 1.5364(16)
C8 H8 1.0000
C9 N2 1.4546(16)
C9 C10 1.5172(18)
C9 H9 1.0000
C10 C15 1.3894(19)
C10 C11 1.3919(19)
C11 C12 1.388(2)
C11 H11 0.9500
C12 C13 1.387(2)
C12 H12 0.9500
C13 C14 1.379(2)
C13 H13 0.9500
C14 C15 1.387(2)
C14 H14 0.9500
C15 H15 0.9500
C16 C17 1.3911(19)
C16 C21 1.3969(17)
C16 N2 1.4183(15)
C17 C18 1.3843(18)
C17 H17 0.9500
C18 C19 1.386(2)
C18 H18 0.9500
C19 C20 1.383(2)
C19 H19 0.9500
C20 C21 1.3949(17)
C20 H20 0.9500
C21 H21 0.9500
C22 C27 1.3952(19)
C22 C23 1.4015(18)
C23 C24 1.3941(19)
C23 H23 0.9500
C24 C25 1.384(2)
C24 H24 0.9500
C25 C26 1.388(2)
C25 H25 0.9500
C26 C27 1.3911(18)
C26 H26 0.9500
C27 H27 0.9500
N2 N3 1.3731(15)
